data_7106832
loop_
_publ_author_name
'Tomoki Ogoshi'
'Keisuke Kitajima'
'Shuhei Fujinami'
'Tada-aki Yamagishi'

_publ_section_title
;
 Synthesis and X-ray Crystal Structure of Difunctionalized Pillar[5]arene
 at A1/B2 Positions by in-situ Cyclization and Deprotection
;
_journal_coden_Cambridge 0182
_journal_name_full Chem.Commun.
_journal_page_first 10106
_journal_paper_doi 10.1039/c1cc13546e
_journal_volume 47
_journal_year 2011
_chemical_formula_sum 'C44 H46 O11'
_chemical_formula_weight 750.84
_space_group_IT_number 15
_symmetry_cell_setting monoclinic
_symmetry_Int_Tables_number 15
_symmetry_space_group_name_Hall '-C 2yc'
_symmetry_space_group_name_H-M 'C 1 2/c 1'
_cell_angle_alpha 90
_cell_angle_beta 99.209(4)
_cell_angle_gamma 90
_cell_formula_units_Z 4
_cell_length_a 20.069(3)
_cell_length_b 14.029(2)
_cell_length_c 13.773(2)
_cell_measurement_reflns_used 7235
_cell_measurement_temperature 123.2
_cell_measurement_theta_max 27.5
_cell_measurement_theta_min 3.3
_cell_volume 3827.8(10)
_computing_cell_refinement CRYSTALCLEAR
_computing_data_collection CRYSTALCLEAR
_computing_data_reduction 'teXsan Ver. 1.11'
_computing_publication_material 'teXsan Ver. 1.11'
_computing_structure_refinement 'teXsan Ver. 1.10'
_computing_structure_solution SIR92
_diffrn_ambient_temperature 123.2
_diffrn_detector_area_resol_mean 14.46
_diffrn_measured_fraction_theta_full 0.9868
_diffrn_measured_fraction_theta_max 0.9868
_diffrn_measurement_device_type 'Rigaku/MSC Mercury CCD'
_diffrn_measurement_method \w
_diffrn_radiation_type 'Mo K\a'
_diffrn_radiation_wavelength 0.7107
_diffrn_reflns_av_R_equivalents 0.030
_diffrn_reflns_limit_h_max 26
_diffrn_reflns_limit_h_min -24
_diffrn_reflns_limit_k_max 18
_diffrn_reflns_limit_k_min -18
_diffrn_reflns_limit_l_max 16
_diffrn_reflns_limit_l_min -17
_diffrn_reflns_number 4511
_diffrn_reflns_theta_full 27.50
_diffrn_reflns_theta_max 27.50
_exptl_absorpt_coefficient_mu 0.093
_exptl_absorpt_correction_T_max 0.991
_exptl_absorpt_correction_T_min 0.849
_exptl_absorpt_correction_type multi-scan
_exptl_absorpt_process_details '(Jacobson, 1998)'
_exptl_crystal_colour Colorless
_exptl_crystal_density_diffrn 1.310
_exptl_crystal_density_method 'not measured'
_exptl_crystal_description Prism
_exptl_crystal_F_000 1608.00
_exptl_crystal_size_max 0.250
_exptl_crystal_size_mid 0.150
_exptl_crystal_size_min 0.100
_refine_diff_density_max 0.45
_refine_diff_density_min -0.63
_refine_ls_extinction_method none
_refine_ls_goodness_of_fit_ref 1.230
_refine_ls_hydrogen_treatment noref
_refine_ls_number_parameters 248
_refine_ls_number_reflns 2513
_refine_ls_R_factor_gt 0.0552
_refine_ls_shift/su_max 0.0002
_refine_ls_structure_factor_coef F
_refine_ls_weighting_details 'w = 1/[\s^2^(Fo) + 0.00144|Fo|^2^]'
_refine_ls_weighting_scheme calc
_refine_ls_wR_factor_ref 0.0708
_reflns_number_gt 2513
_reflns_number_total 4341
_reflns_threshold_expression F^2^>3.0\s(F^2^)
_cod_data_source_file c1cc13546e.txt
_cod_data_source_block global
_cod_original_cell_volume 3827.7(9)
_cod_original_formula_sum 'C44 H46 O11 '
_cod_database_code 7106832

loop_
_symmetry_equiv_pos_as_xyz
x,y,z
-x,y,1/2-z
-x,-y,-z
x,-y,1/2+z
1/2+x,1/2+y,z
1/2-x,1/2+y,1/2-z
1/2-x,1/2-y,-z
1/2+x,1/2-y,1/2+z

loop_
_atom_site_label
_atom_site_type_symbol
_atom_site_fract_x
_atom_site_fract_y
_atom_site_fract_z
_atom_site_U_iso_or_equiv
_atom_site_adp_type
_atom_site_occupancy
_atom_site_calc_flag
_atom_site_refinement_flags
_atom_site_disorder_assembly
_atom_site_disorder_group
O1 O 0.96198(9) 0.1435(1) 0.5520(1) 0.0444(5) Uani 1.00 d . . .
O2 O 0.81160(9) -0.0020(1) 0.8211(1) 0.0395(5) Uani 1.00 d . . .
O3 O 0.87430(9) -0.3513(1) 0.5039(1) 0.0420(5) Uani 1.00 d . . .
O4 O 0.74134(9) -0.1674(1) 0.7719(1) 0.0390(5) Uani 1.00 d . . .
O5 O 0.9028(1) -0.4551(2) 0.8715(2) 0.0633(7) Uani 1.00 d . . .
O6 O 0.9723(3) -0.2076(6) 0.7333(6) 0.133(3) Uiso 0.50 d P . .
C1 C 1.0000 0.1902(2) 0.7500 0.0340(9) Uani 1.00 d S . .
C2 C 0.9388(1) 0.1294(2) 0.7136(2) 0.0329(7) Uani 1.00 d . . .
C3 C 0.9214(1) 0.1057(2) 0.6142(2) 0.0342(7) Uani 1.00 d . . .
C4 C 0.8664(1) 0.0468(2) 0.5830(2) 0.0351(7) Uani 1.00 d . . .
C5 C 0.8279(1) 0.0092(2) 0.6494(2) 0.0326(6) Uani 1.00 d . . .
C6 C 0.8459(1) 0.0314(2) 0.7488(2) 0.0337(7) Uani 1.00 d . . .
C7 C 0.9003(1) 0.0914(2) 0.7788(2) 0.0333(7) Uani 1.00 d . . .
C8 C 0.9505(2) 0.1125(3) 0.4520(2) 0.069(1) Uani 1.00 d . . .
C9 C 0.7699(1) -0.0579(2) 0.6126(2) 0.0351(7) Uani 1.00 d . . .
C10 C 0.7898(1) -0.1623(2) 0.6270(2) 0.0338(7) Uani 1.00 d . . .
C11 C 0.8236(1) -0.2067(2) 0.5588(2) 0.0343(7) Uani 1.00 d . . .
C12 C 0.8432(1) -0.3013(2) 0.5707(2) 0.0344(7) Uani 1.00 d . . .
C13 C 0.8308(1) -0.3535(2) 0.6513(2) 0.0361(7) Uani 1.00 d . . .
C14 C 0.7961(1) -0.3096(2) 0.7186(2) 0.0360(7) Uani 1.00 d . . .
C15 C 0.7759(1) -0.2151(2) 0.7066(2) 0.0339(7) Uani 1.00 d . . .
C16 C 0.8957(1) -0.3005(2) 0.4255(2) 0.0430(8) Uani 1.00 d . . .
C17 C 0.7247(1) -0.2195(2) 0.8537(2) 0.0486(9) Uani 1.00 d . . .
C18 C 0.8563(1) -0.4551(2) 0.6663(2) 0.0422(8) Uani 1.00 d . . .
C19 C 0.9304(1) -0.4579(2) 0.7096(2) 0.0407(8) Uani 1.00 d . . .
C20 C 0.9802(1) -0.4586(2) 0.6493(2) 0.0455(8) Uani 1.00 d . . .
C21 C 0.9521(1) -0.4564(2) 0.8111(2) 0.0461(8) Uani 1.00 d . . .
C22 C 0.9087(2) -0.3824(3) 0.9413(2) 0.0579(10) Uani 1.00 d . . .
C23 C 1.0319(5) -0.1300(9) 0.7681(8) 0.121(4) Uiso 0.50 d P . .
H1 H 0.9904 0.2307 0.8023 0.0507 Uiso 0.50 calc P . .
H2 H 1.0096 0.2307 0.6977 0.0507 Uiso 0.50 calc P . .
H3 H 0.8546 0.0320 0.5138 0.0432 Uiso 1.00 calc . . .
H4 H 0.9110 0.1073 0.8481 0.0427 Uiso 1.00 calc . . .
H5 H 0.9806 0.1421 0.4151 0.0814 Uiso 1.00 calc . . .
H6 H 0.9051 0.1260 0.4220 0.0814 Uiso 1.00 calc . . .
H7 H 0.9567 0.0442 0.4489 0.0814 Uiso 1.00 calc . . .
H8 H 0.7824 -0.0586 0.7961 0.0912 Uiso 1.00 calc . . .
H9 H 0.7551 -0.0454 0.5435 0.0449 Uiso 1.00 calc . . .
H10 H 0.7325 -0.0439 0.6461 0.0449 Uiso 1.00 calc . . .
H11 H 0.8328 -0.1716 0.5023 0.0429 Uiso 1.00 calc . . .
H12 H 0.7866 -0.3452 0.7754 0.0444 Uiso 1.00 calc . . .
H13 H 0.9280 -0.2529 0.4507 0.0520 Uiso 1.00 calc . . .
H14 H 0.8584 -0.2699 0.3859 0.0520 Uiso 1.00 calc . . .
H15 H 0.9164 -0.3427 0.3845 0.0520 Uiso 1.00 calc . . .
H16 H 0.6968 -0.2729 0.8312 0.0591 Uiso 1.00 calc . . .
H17 H 0.7652 -0.2435 0.8932 0.0591 Uiso 1.00 calc . . .
H18 H 0.7018 -0.1805 0.8938 0.0591 Uiso 1.00 calc . . .
H19 H 0.8494 -0.4876 0.6042 0.0517 Uiso 1.00 calc . . .
H20 H 0.8308 -0.4877 0.7093 0.0517 Uiso 1.00 calc . . .
H21 H 0.9669 -0.4607 0.5749 0.0507 Uiso 1.00 calc . . .
H22 H 0.9069 -0.3203 0.9089 0.0683 Uiso 1.00 calc . . .
H23 H 0.9518 -0.3852 0.9837 0.0683 Uiso 1.00 calc . . .
H24 H 0.8742 -0.3842 0.9802 0.0683 Uiso 1.00 calc . . .

loop_
_atom_site_aniso_label
_atom_site_aniso_U_11
_atom_site_aniso_U_22
_atom_site_aniso_U_33
_atom_site_aniso_U_12
_atom_site_aniso_U_13
_atom_site_aniso_U_23
O1 0.043(1) 0.044(1) 0.046(1) -0.0130(9) 0.0095(9) -0.0016(9)
O2 0.0324(10) 0.037(1) 0.051(1) -0.0040(8) 0.0120(8) -0.0015(8)
O3 0.042(1) 0.0307(10) 0.058(1) -0.0039(8) 0.0220(9) -0.0043(9)
O4 0.0346(10) 0.0295(9) 0.056(1) 0.0006(8) 0.0181(8) -0.0020(8)
O5 0.048(1) 0.069(2) 0.084(2) -0.016(1) 0.042(1) -0.007(1)
C1 0.027(2) 0.025(2) 0.049(2) 0.0000 0.002(2) 0.0000
C2 0.025(1) 0.023(1) 0.050(2) 0.0041(10) 0.004(1) -0.002(1)
C3 0.028(1) 0.026(1) 0.049(2) 0.002(1) 0.009(1) 0.002(1)
C4 0.032(1) 0.027(1) 0.045(1) 0.002(1) 0.002(1) -0.002(1)
C5 0.024(1) 0.023(1) 0.050(2) 0.0048(10) 0.004(1) 0.001(1)
C6 0.026(1) 0.026(1) 0.050(2) 0.002(1) 0.008(1) -0.001(1)
C7 0.028(1) 0.026(1) 0.046(1) 0.002(1) 0.004(1) -0.003(1)
C8 0.076(2) 0.078(2) 0.057(2) -0.032(2) 0.025(2) -0.014(2)
C9 0.026(1) 0.027(1) 0.051(1) 0.0011(10) 0.004(1) -0.001(1)
C10 0.023(1) 0.027(1) 0.050(1) -0.0028(10) 0.002(1) -0.004(1)
C11 0.028(1) 0.027(1) 0.048(1) -0.0060(10) 0.006(1) -0.002(1)
C12 0.025(1) 0.028(1) 0.052(2) -0.005(1) 0.011(1) -0.007(1)
C13 0.027(1) 0.025(1) 0.059(2) -0.005(1) 0.013(1) -0.002(1)
C14 0.029(1) 0.027(1) 0.053(2) -0.005(1) 0.011(1) 0.001(1)
C15 0.023(1) 0.029(1) 0.051(2) -0.0036(10) 0.009(1) -0.004(1)
C16 0.040(1) 0.039(2) 0.054(2) -0.007(1) 0.016(1) -0.003(1)
C17 0.052(2) 0.038(2) 0.062(2) -0.001(1) 0.028(1) -0.002(1)
C18 0.037(1) 0.025(1) 0.069(2) -0.004(1) 0.022(1) 0.001(1)
C19 0.035(1) 0.019(1) 0.073(2) 0.000(1) 0.024(1) 0.002(1)
C20 0.042(2) 0.034(1) 0.065(2) 0.008(1) 0.025(1) 0.000(1)
C21 0.041(2) 0.032(1) 0.074(2) -0.007(1) 0.032(1) -0.001(1)
C22 0.045(2) 0.076(2) 0.058(2) 0.020(2) 0.023(1) 0.010(2)

loop_
_atom_type_symbol
_atom_type_description
_atom_type_scat_dispersion_real
_atom_type_scat_dispersion_imag
_atom_type_scat_source
H H 0.000 0.000
;International Tables for Crystallography
(1992, Vol. C, Table 6.1.1.2)
;
C C 0.003 0.002
;International Tables for Crystallography
(1992, Vol. C, Tables 4.2.6.8 and 6.1.1.1)
;
O O 0.011 0.006
;International Tables for Crystallography
(1992, Vol. C, Tables 4.2.6.8 and 6.1.1.1)
;

loop_
_geom_angle_atom_site_label_1
_geom_angle_atom_site_label_2
_geom_angle_atom_site_label_3
_geom_angle
_geom_angle_site_symmetry_1
_geom_angle_site_symmetry_2
_geom_angle_site_symmetry_3
_geom_angle_publ_flag
C3 O1 C8 117.5(2) . . . yes
C6 O2 H8 110.4 . . . no
C12 O3 C16 118.4(2) . . . yes
C15 O4 C17 117.9(2) . . . yes
C21 O5 C22 115.6(2) . . . yes
C2 C1 C2 111.4(3) . . 2_756 yes
C2 C1 H1 109.4 . . . no
C2 C1 H2 109.5 . . . no
C2 C1 H1 109.5 2_756 . . no
C2 C1 H2 109.4 2_756 . . no
H1 C1 H2 107.6 . . . no
C1 C2 C3 121.3(2) . . . yes
C1 C2 C7 120.8(2) . . . yes
C3 C2 C7 117.8(2) . . . yes
O1 C3 C2 115.9(2) . . . yes
O1 C3 C4 123.7(2) . . . yes
C2 C3 C4 120.3(2) . . . yes
C3 C4 C5 121.3(2) . . . yes
C3 C4 H3 119.2 . . . no
C5 C4 H3 119.5 . . . no
C4 C5 C6 118.4(2) . . . yes
C4 C5 C9 119.5(2) . . . yes
C6 C5 C9 122.1(2) . . . yes
O2 C6 C5 123.5(2) . . . yes
O2 C6 C7 116.7(2) . . . yes
C5 C6 C7 119.8(2) . . . yes
C2 C7 C6 122.4(2) . . . yes
C2 C7 H4 119.4 . . . no
C6 C7 H4 118.2 . . . no
O1 C8 H5 111.5 . . . no
O1 C8 H6 110.7 . . . no
O1 C8 H7 110.0 . . . no
H5 C8 H6 109.1 . . . no
H5 C8 H7 108.1 . . . no
H6 C8 H7 107.3 . . . no
C5 C9 C10 112.4(2) . . . yes
C5 C9 H9 108.4 . . . no
C5 C9 H10 109.1 . . . no
C10 C9 H9 109.6 . . . no
C10 C9 H10 110.0 . . . no
H9 C9 H10 107.2 . . . no
C9 C10 C11 119.3(2) . . . yes
C9 C10 C15 122.4(2) . . . yes
C11 C10 C15 118.4(2) . . . yes
C10 C11 C12 120.6(2) . . . yes
C10 C11 H11 119.5 . . . no
C12 C11 H11 119.8 . . . no
O3 C12 C11 123.9(2) . . . yes
O3 C12 C13 115.1(2) . . . yes
C11 C12 C13 121.0(2) . . . yes
C12 C13 C14 118.3(2) . . . yes
C12 C13 C18 120.4(2) . . . yes
C14 C13 C18 121.3(2) . . . yes
C13 C14 C15 120.8(2) . . . yes
C13 C14 H12 119.6 . . . no
C15 C14 H12 119.6 . . . no
O4 C15 C10 115.9(2) . . . yes
O4 C15 C14 123.3(2) . . . yes
C10 C15 C14 120.8(2) . . . yes
O3 C16 H13 110.2 . . . no
O3 C16 H14 110.8 . . . no
O3 C16 H15 110.6 . . . no
H13 C16 H14 108.5 . . . no
H13 C16 H15 108.2 . . . no
H14 C16 H15 108.4 . . . no
O4 C17 H16 110.1 . . . no
O4 C17 H17 110.0 . . . no
O4 C17 H18 111.2 . . . no
H16 C17 H17 107.8 . . . no
H16 C17 H18 109.1 . . . no
H17 C17 H18 108.6 . . . no
C13 C18 C19 111.5(2) . . . yes
C13 C18 H19 109.1 . . . no
C13 C18 H20 109.3 . . . no
C19 C18 H19 109.4 . . . no
C19 C18 H20 109.4 . . . no
H19 C18 H20 108.0 . . . no
C18 C19 C20 121.1(3) . . . yes
C18 C19 C21 121.7(2) . . . yes
C20 C19 C21 117.1(3) . . . yes
C19 C20 C21 121.1(3) . . 2_756 yes
C19 C20 H21 120.1 . . . no
C21 C20 H21 118.8 2_756 . . no
O5 C21 C19 117.4(3) . . . yes
O5 C21 C20 120.9(3) . . 2_756 yes
C19 C21 C20 121.7(2) . . 2_756 yes
O5 C22 H22 110.1 . . . no
O5 C22 H23 110.9 . . . no
O5 C22 H24 112.6 . . . no
H22 C22 H23 106.0 . . . no
H22 C22 H24 108.0 . . . no
H23 C22 H24 109.0 . . . no

loop_
_geom_bond_atom_site_label_1
_geom_bond_atom_site_label_2
_geom_bond_distance
_geom_bond_site_symmetry_1
_geom_bond_site_symmetry_2
_geom_bond_publ_flag
O1 C3 1.378(3) . . yes
O1 C8 1.427(4) . . yes
O2 C6 1.380(3) . . yes
O2 H8 1.014 . . no
O3 C12 1.382(3) . . yes
O3 C16 1.416(3) . . yes
O4 C15 1.392(3) . . yes
O4 C17 1.426(3) . . yes
O5 C21 1.391(3) . . yes
O5 C22 1.395(4) . . yes
O6 C23 1.63(1) . . yes
C1 C2 1.514(3) . . yes
C1 C2 1.514(3) . 2_756 yes
C1 H1 0.960 . . no
C1 H2 0.960 . . no
C2 C3 1.398(4) . . yes
C2 C7 1.381(3) . . yes
C3 C4 1.391(3) . . yes
C4 C5 1.392(3) . . yes
C4 H3 0.967 . . no
C5 C6 1.394(4) . . yes
C5 C9 1.519(3) . . yes
C6 C7 1.388(3) . . yes
C7 H4 0.970 . . no
C8 H5 0.947 . . no
C8 H6 0.957 . . no
C8 H7 0.969 . . no
C9 C10 1.523(3) . . yes
C9 H9 0.966 . . no
C9 H10 0.961 . . no
C10 C11 1.391(3) . . yes
C10 C15 1.388(4) . . yes
C11 C12 1.387(3) . . yes
C11 H11 0.964 . . no
C12 C13 1.385(4) . . yes
C13 C14 1.389(3) . . yes
C13 C18 1.518(4) . . yes
C14 C15 1.388(3) . . yes
C14 H12 0.973 . . no
C16 H13 0.957 . . no
C16 H14 0.955 . . no
C16 H15 0.958 . . no
C17 H16 0.957 . . no
C17 H17 0.963 . . no
C17 H18 0.948 . . no
C18 C19 1.511(4) . . yes
C18 H19 0.959 . . no
C18 H20 0.959 . . no
C19 C20 1.399(4) . . yes
C19 C21 1.397(4) . . yes
C20 C21 1.381(4) . 2_756 yes
C20 H21 1.016 . . no
C22 H22 0.977 . . no
C22 H23 0.965 . . no
C22 H24 0.941 . . no

loop_
_geom_contact_atom_site_label_1
_geom_contact_atom_site_label_2
_geom_contact_distance
_geom_contact_site_symmetry_1
_geom_contact_site_symmetry_2
_geom_contact_publ_flag
O1 C16 3.581(3) . 3_756 ?
O2 C8 3.438(4) . 4_555 ?
O2 C14 3.446(3) . 6_656 ?
O2 C18 3.465(3) . 6_656 ?
O3 C9 3.329(3) . 7_646 ?
O3 O5 3.371(3) . 4_544 ?
O3 C10 3.497(3) . 7_646 ?
O4 C16 3.574(3) . 7_646 ?
O5 C16 3.516(4) . 4_545 ?
O6 C8 3.386(9) . 4_555 ?
O6 C12 3.406(8) . . ?
O6 C8 3.460(9) . 3_756 ?
O6 C11 3.519(7) . . ?
O6 C13 3.536(8) . . ?
C5 C23 3.46(1) . . ?
C6 C23 3.37(1) . . ?
C7 C23 3.49(1) . . ?
C7 C16 3.571(4) . 4_555 ?
C8 C23 3.12(1) . 4_554 ?
C8 C23 3.24(1) . 3_756 ?
C10 C12 3.532(3) . 7_646 ?
C11 C11 3.361(5) . 7_646 ?
C11 C12 3.535(3) . 7_646 ?
